data_7706395
loop_
_publ_author_name
'Henke, Wade C.'
'Kerr, Tyler A.'
'Sheridan, Thomas R.'
'Henling, Lawrence M.'
'Takase, Michael K.'
'Day, Victor W.'
'Gray, Harry B.'
'Blakemore, James D.'

_publ_section_title
;
 Synthesis, structural studies, and redox chemistry of bimetallic
 [Mn(CO)<sub>3</sub>] and [Re(CO)<sub>3</sub>] complexes.
;
_journal_issue 8
_journal_name_full 'Dalton transactions (Cambridge, England : 2003)'
_journal_page_first 2746
_journal_page_last 2756
_journal_paper_doi 10.1039/d0dt03666h
_journal_volume 50
_journal_year 2021
_chemical_formula_moiety 'C14 H6 Br2 Mn2 N4 O6, 0.25(C12 O4)'
_chemical_formula_sum 'C17 H6 Br2 Mn2 N4 O7'
_chemical_formula_weight 647.96
_chemical_properties_physical Light-sensitive
_space_group_crystal_system orthorhombic
_space_group_IT_number 63
_space_group_name_Hall '-C 2c 2'
_space_group_name_H-M_alt 'C m c m'
_atom_sites_solution_hydrogens geom
_atom_sites_solution_primary dual
_audit_creation_date 2020-05-22
_audit_creation_method
;
Olex2 1.3
(compiled 2020.02.04 svn.rd84adfe8 for OlexSys, GUI svn.r6032)
;
_audit_update_record
;
2020-05-22 deposited with the CCDC.	2021-01-12 downloaded from the CCDC.
;
_cell_angle_alpha 90
_cell_angle_beta 90
_cell_angle_gamma 90
_cell_formula_units_Z 4
_cell_length_a 17.597(3)
_cell_length_b 10.830(2)
_cell_length_c 11.8313(18)
_cell_measurement_reflns_used 1195
_cell_measurement_temperature 100.15
_cell_measurement_theta_max 70.68
_cell_measurement_theta_min 4.79
_cell_volume 2254.8(7)
_computing_molecular_graphics 'Olex2 1.3 (Dolomanov et al., 2009)'
_computing_publication_material 'Olex2 1.3 (Dolomanov et al., 2009)'
_computing_structure_refinement 'XL  (Sheldrick, 2008)'
_computing_structure_solution 'XT (Sheldrick, 2015)'
_diffrn_ambient_temperature 100.15
_diffrn_measured_fraction_theta_full 0.979
_diffrn_measured_fraction_theta_max 0.940
_diffrn_measurement_device_type 'Bruker APEX-II CCD'
_diffrn_measurement_method '\f and \w scans'
_diffrn_radiation_type CuK\a
_diffrn_radiation_wavelength 1.54178
_diffrn_reflns_av_R_equivalents 0.1087
_diffrn_reflns_av_unetI/netI 0.1018
_diffrn_reflns_Laue_measured_fraction_full 0.979
_diffrn_reflns_Laue_measured_fraction_max 0.940
_diffrn_reflns_limit_h_max 19
_diffrn_reflns_limit_h_min -21
_diffrn_reflns_limit_k_max 11
_diffrn_reflns_limit_k_min -13
_diffrn_reflns_limit_l_max 9
_diffrn_reflns_limit_l_min -14
_diffrn_reflns_number 4267
_diffrn_reflns_point_group_measured_fraction_full 0.979
_diffrn_reflns_point_group_measured_fraction_max 0.940
_diffrn_reflns_theta_full 66.000
_diffrn_reflns_theta_max 74.214
_diffrn_reflns_theta_min 4.794
_diffrn_source_current 1.0
_diffrn_source_power 0.05
_diffrn_source_voltage 50.0
_diffrn_standards_number 0
_exptl_absorpt_coefficient_mu 13.687
_exptl_absorpt_correction_type none
_exptl_crystal_colour brown
_exptl_crystal_colour_primary brown
_exptl_crystal_density_diffrn 1.909
_exptl_crystal_description Needle
_exptl_crystal_F_000 1248
_exptl_crystal_size_max 0.1
_exptl_crystal_size_mid 0.03
_exptl_crystal_size_min 0.03
_refine_diff_density_max 0.973
_refine_diff_density_min -1.134
_refine_diff_density_rms 0.182
_refine_ls_extinction_method none
_refine_ls_goodness_of_fit_ref 1.065
_refine_ls_hydrogen_treatment constr
_refine_ls_matrix_type full
_refine_ls_number_parameters 93
_refine_ls_number_reflns 1178
_refine_ls_number_restraints 29
_refine_ls_restrained_S_all 1.055
_refine_ls_R_factor_all 0.1106
_refine_ls_R_factor_gt 0.0616
_refine_ls_shift/su_max 0.000
_refine_ls_shift/su_mean 0.000
_refine_ls_structure_factor_coef Fsqd
_refine_ls_weighting_details 'w=1/[\s^2^(Fo^2^)+(0.0632P)^2^+11.2199P] where P=(Fo^2^+2Fc^2^)/3'
_refine_ls_weighting_scheme calc
_refine_ls_wR_factor_gt 0.1333
_refine_ls_wR_factor_ref 0.1538
_reflns_Friedel_coverage 0.000
_reflns_number_gt 798
_reflns_number_total 1178
_reflns_threshold_expression 'I > 2\s(I)'
_cod_data_source_file d0dt03666h3.cif
_cod_data_source_block cmpd5syn_p15288
_cod_depositor_comments 'Adding full bibliography for 7706395--7706401.cif.'
_cod_database_code 7706395
_shelx_shelxl_version_number 2014/7
_shelx_space_group_comment
;
The symmetry employed for this shelxl refinement is uniquely defined
by the following loop, which should always be used as a source of
symmetry information in preference to the above space-group names.
They are only intended as comments.
;
_shelx_estimated_absorpt_t_max 0.684
_shelx_estimated_absorpt_t_min 0.341
_olex2_refinement_description
;
1. Fixed Uiso
 At 1.2 times of:
  All C(H) groups
2. Restrained distances
 C1S-C2S = C1S-C3S
 1.51 with sigma of 0.02
3. Restrained planarity
 O1S, C1S, C2S, C3S
 with sigma of 0.1
4. Rigid bond restraints
 O1S, C1S, C2S, C3S
 with sigma for 1-2 distances of 0.005 and sigma for 1-3 distances of 0.005
5. Uiso/Uaniso restraints and constraints
O1S \\sim C1S \\sim C2S \\sim C3S: within 2A with sigma of 0.02 and sigma for
terminal atoms of 0.04 within 2A
6. Same fragment restrains
{O1S, C1S, C3S, C2S} sigma for 1-2: 0.02, 1-3: 0.04
as in
{O1S, C1S, C2S, C3S}
7. Others
 Fixed Sof: C1S(0.25) C2S(0.25)
8.a Aromatic/amide H refined with riding coordinates:
 C1(H1), C2(H2)
;
_olex2_submission_special_instructions 'No special instructions were received'

loop_
_space_group_symop_operation_xyz
'x, y, z'
'-x, -y, z+1/2'
'-x, y, -z+1/2'
'x, -y, -z'
'x+1/2, y+1/2, z'
'-x+1/2, -y+1/2, z+1/2'
'-x+1/2, y+1/2, -z+1/2'
'x+1/2, -y+1/2, -z'
'-x, -y, -z'
'x, y, -z-1/2'
'x, -y, z-1/2'
'-x, y, z'
'-x+1/2, -y+1/2, -z'
'x+1/2, y+1/2, -z-1/2'
'x+1/2, -y+1/2, z-1/2'
'-x+1/2, y+1/2, z'

loop_
_atom_site_label
_atom_site_type_symbol
_atom_site_fract_x
_atom_site_fract_y
_atom_site_fract_z
_atom_site_U_iso_or_equiv
_atom_site_adp_type
_atom_site_occupancy
_atom_site_site_symmetry_order
_atom_site_calc_flag
_atom_site_refinement_flags_posn
_atom_site_refinement_flags_adp
_atom_site_refinement_flags_occupancy
_atom_site_disorder_assembly
_atom_site_disorder_group
Br1 Br 0.64197(6) 0.41957(12) 0.7500 0.0250(4) Uani 1 2 d S T P . .
Mn1 Mn 0.65839(9) 0.65084(18) 0.7500 0.0238(5) Uani 1 2 d S T P . .
N1 N 0.5684(3) 0.6555(6) 0.6386(5) 0.0211(15) Uani 1 1 d . . . . .
C1 C 0.5676(4) 0.6564(8) 0.5244(7) 0.0251(18) Uani 1 1 d . . . . .
H1 H 0.6143 0.6564 0.4841 0.030 Uiso 1 1 calc R U . . .
C2 C 0.5000 0.6573(11) 0.4655(10) 0.025(3) Uani 1 2 d S T P . .
H2 H 0.5000 0.6586 0.3853 0.030 Uiso 1 2 calc R U P . .
C3 C 0.5000 0.6556(10) 0.6885(9) 0.021(2) Uani 1 2 d S T P . .
C11 C 0.6647(6) 0.8172(13) 0.7500 0.032(3) Uani 1 2 d S T P . .
O1 O 0.6685(5) 0.9236(9) 0.7500 0.043(2) Uani 1 2 d S T P . .
C12 C 0.7320(4) 0.6428(9) 0.8561(7) 0.033(2) Uani 1 1 d . . . . .
O2 O 0.7796(3) 0.6364(6) 0.9237(5) 0.0385(16) Uani 1 1 d . . . . .
O1S O 0.5000 0.9042(17) 0.7500 0.092(6) Uani 1 4 d DS TU P A 1
C1S C 0.5000 1.001(3) 0.697(3) 0.100(8) Uani 0.5 2 d DS TU P A 1
C2S C 0.5000 1.005(4) 0.571(3) 0.124(12) Uani 0.5 2 d DS TU P A 1
C3S C 0.5000 1.125(2) 0.7500 0.119(11) Uani 1 4 d DS TU P A 1

loop_
_atom_site_aniso_label
_atom_site_aniso_U_11
_atom_site_aniso_U_22
_atom_site_aniso_U_33
_atom_site_aniso_U_23
_atom_site_aniso_U_13
_atom_site_aniso_U_12
Br1 0.0259(5) 0.0264(7) 0.0226(6) 0.000 0.000 0.0004(5)
Mn1 0.0222(9) 0.0246(12) 0.0247(10) 0.000 0.000 -0.0021(8)
N1 0.026(3) 0.019(4) 0.018(3) 0.004(3) 0.001(3) 0.000(3)
C1 0.030(4) 0.019(5) 0.027(4) 0.000(4) 0.005(4) 0.003(3)
C2 0.017(5) 0.030(7) 0.028(6) 0.002(6) 0.000 0.000
C3 0.025(5) 0.017(6) 0.021(6) -0.003(5) 0.000 0.000
C11 0.018(5) 0.033(9) 0.045(8) 0.000 0.000 0.000(5)
O1 0.036(5) 0.022(5) 0.070(7) 0.000 0.000 -0.009(4)
C12 0.023(4) 0.037(6) 0.038(5) -0.007(5) 0.005(4) -0.008(4)
O2 0.039(3) 0.037(5) 0.040(4) -0.006(3) -0.008(3) 0.005(3)
O1S 0.043(8) 0.043(11) 0.190(19) 0.000 0.000 0.000
C1S 0.088(18) 0.043(11) 0.168(18) -0.004(6) 0.000 0.000
C2S 0.14(3) 0.06(3) 0.167(18) -0.018(13) 0.000 0.000
C3S 0.16(3) 0.043(11) 0.15(2) 0.000 0.000 0.000

loop_
_atom_type_symbol
_atom_type_description
_atom_type_scat_dispersion_real
_atom_type_scat_dispersion_imag
_atom_type_scat_source
C C 0.0181 0.0091 'International Tables Vol C Tables 4.2.6.8 and 6.1.1.4'
H H 0.0000 0.0000 'International Tables Vol C Tables 4.2.6.8 and 6.1.1.4'
Br Br -0.6763 1.2805 'International Tables Vol C Tables 4.2.6.8 and 6.1.1.4'
Mn Mn -0.5299 2.8052 'International Tables Vol C Tables 4.2.6.8 and 6.1.1.4'
N N 0.0311 0.0180 'International Tables Vol C Tables 4.2.6.8 and 6.1.1.4'
O O 0.0492 0.0322 'International Tables Vol C Tables 4.2.6.8 and 6.1.1.4'

loop_
_geom_angle_atom_site_label_1
_geom_angle_atom_site_label_2
_geom_angle_atom_site_label_3
_geom_angle
_geom_angle_site_symmetry_1
_geom_angle_site_symmetry_3
_geom_angle_publ_flag
N1 Mn1 Br1 86.34(19) 10_557 . ?
N1 Mn1 Br1 86.34(19) . . ?
N1 Mn1 N1 79.5(3) 10_557 . ?
C11 Mn1 Br1 176.9(4) . . ?
C11 Mn1 N1 91.3(3) . 10_557 ?
C11 Mn1 N1 91.3(3) . . ?
C11 Mn1 C12 90.2(4) . 10_557 ?
C11 Mn1 C12 90.2(4) . . ?
C12 Mn1 Br1 92.0(3) 10_557 . ?
C12 Mn1 Br1 92.0(3) . . ?
C12 Mn1 N1 175.4(3) . . ?
C12 Mn1 N1 96.2(3) 10_557 . ?
C12 Mn1 N1 175.4(3) 10_557 10_557 ?
C12 Mn1 N1 96.2(3) . 10_557 ?
C12 Mn1 C12 88.1(5) 10_557 . ?
C1 N1 Mn1 130.3(5) . . ?
C3 N1 Mn1 114.1(5) . . ?
C3 N1 C1 115.6(7) . . ?
N1 C1 H1 119.6 . . ?
N1 C1 C2 120.9(8) . . ?
C2 C1 H1 119.6 . . ?
C1 C2 C1 119.3(10) . 12_655 ?
C1 C2 H2 120.3 12_655 . ?
C1 C2 H2 120.3 . . ?
N1 C3 N1 127.7(10) . 12_655 ?
N1 C3 C3 116.2(5) 12_655 10_557 ?
N1 C3 C3 116.2(5) . 10_557 ?
O1 C11 Mn1 179.8(10) . . ?
O2 C12 Mn1 179.2(9) . . ?
O1S C1S C2S 122(2) . . ?
O1S C1S C3S 124(2) . . ?
C3S C1S C2S 113(3) . . ?

loop_
_geom_bond_atom_site_label_1
_geom_bond_atom_site_label_2
_geom_bond_distance
_geom_bond_site_symmetry_2
_geom_bond_publ_flag
Br1 Mn1 2.521(2) . ?
Mn1 N1 2.062(6) . ?
Mn1 N1 2.062(6) 10_557 ?
Mn1 C11 1.805(14) . ?
Mn1 C12 1.806(9) . ?
Mn1 C12 1.806(9) 10_557 ?
N1 C1 1.351(10) . ?
N1 C3 1.340(7) . ?
C1 H1 0.9500 . ?
C1 C2 1.379(9) . ?
C2 C1 1.379(9) 12_655 ?
C2 H2 0.9500 . ?
C3 N1 1.340(7) 12_655 ?
C3 C3 1.46(2) 10_557 ?
C11 O1 1.154(15) . ?
C12 O2 1.160(10) . ?
O1S C1S 1.22(4) . ?
C1S C2S 1.494(16) . ?
C1S C3S 1.487(16) . ?

loop_
_geom_torsion_atom_site_label_1
_geom_torsion_atom_site_label_2
_geom_torsion_atom_site_label_3
_geom_torsion_atom_site_label_4
_geom_torsion
_geom_torsion_site_symmetry_1
_geom_torsion_site_symmetry_2
_geom_torsion_site_symmetry_3
_geom_torsion_site_symmetry_4
_geom_torsion_publ_flag
Mn1 N1 C1 C2 178.8(7) . . . . ?
Mn1 N1 C3 N1 -178.4(8) . . . 12_655 ?
Mn1 N1 C3 C3 1.5(7) . . . 10_557 ?
N1 C1 C2 C1 -0.5(18) . . . 12_655 ?
C1 N1 C3 N1 0.6(17) . . . 12_655 ?
C1 N1 C3 C3 -179.5(5) . . . 10_557 ?
C3 N1 C1 C2 0.0(14) . . . . ?
